data_7234094
loop_
_publ_author_name
'Alexander Tronnier'
'Ute Heinemeyer'
'Stefan Metz'
'Gerhard Wagenblast'
'Ingo Muenster'
'Thomas Strassner'

_publ_section_title
;
 Heteroleptic platinum(ii) NHC complexes with a C/C* cyclometalated ligand
 - synthesis, structure and photophysics
;
_journal_name_full 'Journal of Materials Chemistry C'
_journal_page_first 1680
_journal_page_last 1693
_journal_paper_doi 10.1039/C4TC02575J
_journal_volume 3
_journal_year 2015
_chemical_compound_source 'see text'
_chemical_formula_moiety 'C40 H36 N2 O2 Pt'
_chemical_formula_sum 'C40 H36 N2 O2 Pt'
_chemical_formula_weight 771.80
_space_group_IT_number 2
_space_group_name_Hall '-P 1'
_space_group_name_H-M_alt 'P -1'
_symmetry_cell_setting triclinic
_symmetry_Int_Tables_number 2
_symmetry_space_group_name_Hall '-P 1'
_symmetry_space_group_name_H-M 'P -1'
_atom_sites_solution_hydrogens geom
_atom_sites_solution_primary direct
_atom_sites_solution_secondary difmap
_cell_angle_alpha 71.096(5)
_cell_angle_beta 89.240(9)
_cell_angle_gamma 66.502(8)
_cell_formula_units_Z 2
_cell_length_a 12.0790(15)
_cell_length_b 12.265(1)
_cell_length_c 13.0310(12)
_cell_measurement_reflns_used 992
_cell_measurement_temperature 198
_cell_measurement_theta_max 26.40
_cell_measurement_theta_min 2.05
_cell_volume 1659.9(3)
_computing_cell_refinement 'Dirax/lsq (Duisenberg, 1992)'
_computing_data_collection 'Collect (Nonius BV, 1999)'
_computing_data_reduction 'EvalCCD (Duisenberg et al., 2003)'
_computing_molecular_graphics
;
PLATON (Spek, 2011), ORTEP (Farrugia, L. J. 1997),
MERCURY (van de Streek, J. 2006)
;
_computing_publication_material 'PLATON (Spek, 2011)'
_computing_structure_refinement 'SHELXL2013 (Sheldrick, 2013), SHELXLE (Huebschle, 2011)'
_computing_structure_solution 'SIR92 (Altomare et al., 1994)'
_diffrn_ambient_temperature 198
_diffrn_detector 'CCD plate'
_diffrn_detector_area_resol_mean 9
_diffrn_measured_fraction_theta_full 0.999
_diffrn_measured_fraction_theta_max 0.999
_diffrn_measurement_device '95mm CCD camera on \k-goniostat'
_diffrn_measurement_device_type 'Bruker KappaCCD'
_diffrn_measurement_method 'phi- and omega-rotation'
_diffrn_radiation_monochromator graphite
_diffrn_radiation_probe x-ray
_diffrn_radiation_source 'fine-focus sealed tube'
_diffrn_radiation_type MoK\a
_diffrn_radiation_wavelength 0.71073
_diffrn_reflns_av_R_equivalents 0.0517
_diffrn_reflns_av_unetI/netI 0.0429
_diffrn_reflns_limit_h_max 15
_diffrn_reflns_limit_h_min -15
_diffrn_reflns_limit_k_max 15
_diffrn_reflns_limit_k_min -15
_diffrn_reflns_limit_l_max 16
_diffrn_reflns_limit_l_min -16
_diffrn_reflns_number 37065
_diffrn_reflns_reduction_process
;
;
_diffrn_reflns_theta_full 26.40
_diffrn_reflns_theta_max 26.40
_diffrn_reflns_theta_min 2.89
_exptl_absorpt_coefficient_mu 4.264
_exptl_absorpt_correction_T_max 0.401
_exptl_absorpt_correction_T_min 0.167
_exptl_absorpt_correction_type multi-scan
_exptl_absorpt_process_details 'SADABS 2.10.(Sheldrick,Bruker AXS Inc.,2002)'
_exptl_crystal_colour yellow
_exptl_crystal_density_diffrn 1.544
_exptl_crystal_density_method 'Not Measured'
_exptl_crystal_description prism
_exptl_crystal_F_000 768
_exptl_crystal_preparation Luminescent
_exptl_crystal_recrystallization_method 'Re-crystallisation from solvent: '
_exptl_crystal_size_max 0.650
_exptl_crystal_size_mid 0.440
_exptl_crystal_size_min 0.260
_refine_diff_density_max 0.587
_refine_diff_density_min -0.748
_refine_diff_density_rms 0.110
_refine_ls_abs_structure_Flack .
_refine_ls_extinction_method none
_refine_ls_goodness_of_fit_ref 1.026
_refine_ls_hydrogen_treatment constr
_refine_ls_matrix_type full
_refine_ls_number_parameters 412
_refine_ls_number_reflns 6797
_refine_ls_number_restraints 0
_refine_ls_restrained_S_all 1.026
_refine_ls_R_factor_all 0.0414
_refine_ls_R_factor_gt 0.0266
_refine_ls_shift/su_max 0.001
_refine_ls_shift/su_mean 0.000
_refine_ls_structure_factor_coef Fsqd
_refine_ls_weighting_details 'calc w=1/[\s^2^(Fo^2^)+(0.0169P)^2^+1.7129P] where P=(Fo^2^+2Fc^2^)/3'
_refine_ls_weighting_scheme calc
_refine_ls_wR_factor_gt 0.0457
_refine_ls_wR_factor_ref 0.0487
_reflns_number_gt 5732
_reflns_number_total 6797
_reflns_threshold_expression I>2\s(I)
_cod_data_source_file 1000004.cif
_cod_data_source_block PCOD1000004
_cod_depositor_comments
;
The following automatic conversions were performed:

data item '_symmetry_cell_setting' value 'Triclinic' was changed to
'triclinic' in accordance with the built-in table derived from the
CIF Core dictionary named 'cif_core.dic' version 2.4.5 last updated
on 2014-11-21.

Automatic conversion script
Id: cif_fix_values 6909 2019-04-08 15:41:33Z antanas 
;
_cod_database_code 7234094

loop_
_symmetry_equiv_pos_site_id
_symmetry_equiv_pos_as_xyz
1 x,y,z
2 -x,-y,-z

loop_
_atom_site_aniso_label
_atom_site_aniso_U_11
_atom_site_aniso_U_22
_atom_site_aniso_U_33
_atom_site_aniso_U_23
_atom_site_aniso_U_13
_atom_site_aniso_U_12
Pt1 0.0237(1) 0.0247(1) 0.0193(1) -0.0102(1) 0.0043(1) -0.0055(1)
O1 0.0293(13) 0.0283(13) 0.0253(12) -0.0142(10) 0.0031(10) -0.0030(10)
O2 0.0293(13) 0.0279(12) 0.0201(11) -0.0104(10) 0.0026(10) -0.0041(10)
N1 0.0304(16) 0.0259(15) 0.0220(14) -0.0127(12) 0.0052(12) -0.0092(13)
N2 0.0280(15) 0.0290(15) 0.0222(14) -0.0122(12) 0.0012(12) -0.0070(13)
C1 0.0266(18) 0.0270(18) 0.0251(17) -0.0115(15) 0.0056(14) -0.0110(15)
C2 0.0272(19) 0.0326(19) 0.0219(17) -0.0104(14) 0.0039(14) -0.0153(16)
C3 0.029(2) 0.037(2) 0.0295(19) -0.0104(16) 0.0009(15) -0.0078(16)
C4 0.036(2) 0.051(2) 0.0259(19) -0.0088(17) -0.0012(16) -0.0181(19)
C5 0.040(2) 0.058(3) 0.0231(18) -0.0193(18) 0.0061(16) -0.024(2)
C6 0.033(2) 0.042(2) 0.0306(19) -0.0184(17) 0.0065(16) -0.0163(17)
C7 0.0284(18) 0.0295(18) 0.0240(17) -0.0121(14) 0.0051(14) -0.0145(15)
C8 0.0294(19) 0.0278(18) 0.0253(17) -0.0099(15) 0.0063(15) -0.0098(15)
C9 0.0284(19) 0.0270(18) 0.0242(17) -0.0103(14) 0.0074(14) -0.0118(15)
C10 0.032(2) 0.0300(19) 0.0279(18) -0.0102(15) 0.0044(15) -0.0051(16)
C11 0.038(2) 0.031(2) 0.037(2) -0.0119(16) 0.0100(17) -0.0033(17)
C12 0.046(2) 0.030(2) 0.043(2) -0.0233(18) 0.0159(18) -0.0074(18)
C13 0.040(2) 0.035(2) 0.0280(18) -0.0172(16) 0.0079(16) -0.0105(17)
C14 0.0241(18) 0.0287(18) 0.0230(17) -0.0094(14) -0.0026(14) -0.0052(15)
C15 0.041(2) 0.038(2) 0.051(2) -0.0216(18) 0.0161(19) -0.0193(18)
C16 0.063(3) 0.035(2) 0.065(3) -0.026(2) 0.020(2) -0.021(2)
C17 0.052(3) 0.038(2) 0.041(2) -0.0207(19) 0.001(2) 0.003(2)
C18 0.025(2) 0.054(3) 0.039(2) -0.0186(19) 0.0094(16) -0.0048(18)
C19 0.028(2) 0.039(2) 0.036(2) -0.0144(17) 0.0041(16) -0.0136(17)
C20 0.040(2) 0.048(2) 0.056(3) -0.028(2) 0.001(2) 0.0049(19)
C21 0.031(2) 0.034(2) 0.0256(19) -0.0142(16) -0.0030(15) -0.0002(16)
C22 0.0217(18) 0.043(2) 0.034(2) -0.0172(17) 0.0045(15) -0.0079(16)
C23 0.0274(19) 0.0280(18) 0.0262(17) -0.0103(14) 0.0005(14) -0.0080(15)
C24 0.039(2) 0.047(2) 0.071(3) -0.031(2) 0.016(2) -0.022(2)
C25 0.0222(17) 0.0247(17) 0.0199(16) -0.0104(13) -0.0003(13) -0.0046(14)
C26 0.031(2) 0.032(2) 0.0336(19) -0.0165(16) 0.0066(15) -0.0112(16)
C27 0.051(3) 0.047(3) 0.091(3) -0.033(2) 0.025(2) -0.028(2)
C28 0.044(2) 0.0244(19) 0.038(2) -0.0152(16) 0.0012(17) -0.0084(17)
C29 0.0246(18) 0.0244(17) 0.0290(18) -0.0133(14) 0.0072(14) -0.0121(15)
C30 0.0244(18) 0.0276(18) 0.0228(17) -0.0128(14) 0.0026(14) -0.0064(15)
C31 0.0245(18) 0.0287(18) 0.0214(17) -0.0102(14) 0.0038(14) -0.0133(15)
C32 0.033(2) 0.0221(17) 0.0256(18) -0.0145(14) -0.0006(15) -0.0083(15)
C33 0.041(2) 0.0213(17) 0.0220(17) -0.0117(14) 0.0023(15) -0.0100(15)
C34 0.041(2) 0.034(2) 0.034(2) -0.0144(16) 0.0130(16) -0.0165(17)
C35 0.058(3) 0.029(2) 0.0241(18) -0.0135(15) 0.0041(17) -0.0118(19)
C36 0.055(3) 0.028(2) 0.029(2) -0.0148(16) -0.0077(18) 0.0008(19)
C37 0.079(3) 0.045(3) 0.040(2) -0.013(2) -0.020(2) 0.013(2)
C38 0.028(2) 0.036(2) 0.049(2) -0.0249(19) -0.0095(18) 0.0036(17)
C39 0.0265(19) 0.0322(19) 0.037(2) -0.0193(16) 0.0009(16) -0.0035(16)
C40 0.030(2) 0.053(3) 0.058(3) -0.019(2) 0.0067(19) -0.0158(19)

loop_
_atom_site_label
_atom_site_type_symbol
_atom_site_thermal_displace_type
_atom_site_fract_x
_atom_site_fract_y
_atom_site_fract_z
_atom_site_occupancy
_atom_site_U_iso_or_equiv
_atom_site_calc_flag
_atom_site_refinement_flags
_atom_site_disorder_assembly
_atom_site_disorder_group
Pt1 Pt Uani 0.53375(1) 0.21693(1) 0.83959(1) 1.000 0.0234(1) d . . .
O1 O Uani 0.64942(19) 0.0747(2) 0.78601(17) 1.000 0.0294(7) d . . .
O2 O Uani 0.43555(19) 0.3107(2) 0.68728(16) 1.000 0.0279(7) d . . .
N1 N Uani 0.5723(2) 0.2210(2) 1.0521(2) 1.000 0.0258(9) d . . .
N2 N Uani 0.7094(2) 0.0411(2) 1.0482(2) 1.000 0.0272(8) d . . .
C1 C Uani 0.6144(3) 0.1490(3) 0.9870(2) 1.000 0.0257(10) d . . .
C2 C Uani 0.7272(3) 0.0432(3) 1.1536(2) 1.000 0.0260(11) d . . .
C3 C Uani 0.8102(3) -0.0472(3) 1.2436(3) 1.000 0.0341(11) d . . .
C4 C Uani 0.8033(3) -0.0173(4) 1.3381(3) 1.000 0.0388(11) d . . .
C5 C Uani 0.7189(3) 0.0983(4) 1.3405(3) 1.000 0.0378(13) d . . .
C6 C Uani 0.6368(3) 0.1881(3) 1.2509(3) 1.000 0.0335(11) d . . .
C7 C Uani 0.6408(3) 0.1582(3) 1.1560(2) 1.000 0.0257(10) d . . .
C8 C Uani 0.4680(3) 0.3373(3) 1.0026(3) 1.000 0.0281(10) d . . .
C9 C Uani 0.4315(3) 0.3529(3) 0.8949(2) 1.000 0.0261(10) d . . .
C10 C Uani 0.3297(3) 0.4630(3) 0.8384(3) 1.000 0.0326(11) d . . .
C11 C Uani 0.2689(3) 0.5522(3) 0.8870(3) 1.000 0.0391(12) d . . .
C12 C Uani 0.3087(3) 0.5333(3) 0.9926(3) 1.000 0.0398(12) d . . .
C13 C Uani 0.4098(3) 0.4242(3) 1.0526(3) 1.000 0.0344(11) d . . .
C14 C Uani 0.7833(3) -0.0630(3) 1.0131(2) 1.000 0.0271(10) d . . .
C15 C Uani 0.7529(3) -0.1623(3) 1.0296(3) 1.000 0.0408(12) d . . .
C16 C Uani 0.8241(4) -0.2610(4) 0.9958(3) 1.000 0.0520(16) d . . .
C17 C Uani 0.9248(4) -0.2589(4) 0.9461(3) 1.000 0.0492(14) d . . .
C18 C Uani 0.9549(3) -0.1587(4) 0.9304(3) 1.000 0.0427(14) d . . .
C19 C Uani 0.8836(3) -0.0592(3) 0.9639(3) 1.000 0.0341(12) d . . .
C20 C Uani 1.0625(4) -0.3261(4) 0.6184(3) 1.000 0.0532(14) d . . .
C21 C Uani 0.9521(3) -0.2220(3) 0.6359(3) 1.000 0.0336(11) d . . .
C22 C Uani 0.9535(3) -0.1079(3) 0.6295(3) 1.000 0.0338(11) d . . .
C23 C Uani 0.8526(3) -0.0113(3) 0.6455(3) 1.000 0.0281(10) d . . .
C24 C Uani 0.8590(3) 0.1101(4) 0.6413(3) 1.000 0.0482(14) d . . .
C25 C Uani 0.7472(3) -0.0301(3) 0.6678(2) 1.000 0.0233(10) d . . .
C26 C Uani 0.7436(3) -0.1444(3) 0.6741(3) 1.000 0.0315(11) d . . .
C27 C Uani 0.6308(4) -0.1664(4) 0.7005(4) 1.000 0.0582(17) d . . .
C28 C Uani 0.8469(3) -0.2383(3) 0.6586(3) 1.000 0.0363(11) d . . .
C29 C Uani 0.6415(3) 0.0732(3) 0.6893(3) 1.000 0.0243(10) d . . .
C30 C Uani 0.5493(3) 0.1619(3) 0.6029(2) 1.000 0.0254(10) d . . .
C31 C Uani 0.4580(3) 0.2745(3) 0.6043(2) 1.000 0.0237(10) d . . .
C32 C Uani 0.3774(3) 0.3694(3) 0.5006(3) 1.000 0.0263(11) d . . .
C33 C Uani 0.4260(3) 0.4292(3) 0.4131(2) 1.000 0.0280(10) d . . .
C34 C Uani 0.5597(3) 0.3994(3) 0.4184(3) 1.000 0.0354(12) d . . .
C35 C Uani 0.3468(4) 0.5231(3) 0.3218(3) 1.000 0.0380(13) d . . .
C36 C Uani 0.2230(4) 0.5600(3) 0.3143(3) 1.000 0.0420(14) d . . .
C37 C Uani 0.1385(4) 0.6639(4) 0.2131(3) 1.000 0.0681(16) d . . .
C38 C Uani 0.1772(3) 0.4999(3) 0.4009(3) 1.000 0.0406(12) d . . .
C39 C Uani 0.2516(3) 0.4043(3) 0.4953(3) 1.000 0.0329(11) d . . .
C40 C Uani 0.1982(3) 0.3397(4) 0.5877(3) 1.000 0.0476(16) d . . .
H3 H Uiso 0.86870 -0.12540 1.24080 1.000 0.0410 c R . .
H4 H Uiso 0.85750 -0.07710 1.40240 1.000 0.0470 c R . .
H5 H Uiso 0.71790 0.11600 1.40640 1.000 0.0450 c R . .
H6 H Uiso 0.57980 0.26710 1.25350 1.000 0.0400 c R . .
H10 H Uiso 0.30120 0.47750 0.76550 1.000 0.0390 c R . .
H11 H Uiso 0.19940 0.62670 0.84720 1.000 0.0470 c R . .
H12 H Uiso 0.26680 0.59530 1.02470 1.000 0.0480 c R . .
H13 H Uiso 0.43770 0.41010 1.12550 1.000 0.0410 c R . .
H15 H Uiso 0.68340 -0.16370 1.06400 1.000 0.0490 c R . .
H16 H Uiso 0.80350 -0.33080 1.00690 1.000 0.0630 c R . .
H17 H Uiso 0.97340 -0.32680 0.92260 1.000 0.0590 c R . .
H18 H Uiso 1.02470 -0.15750 0.89650 1.000 0.0510 c R . .
H19 H Uiso 0.90380 0.01080 0.95300 1.000 0.0410 c R . .
H20A H Uiso 1.07300 -0.40810 0.67180 1.000 0.0790 c R . .
H20B H Uiso 1.13500 -0.31120 0.62780 1.000 0.0790 c R . .
H20C H Uiso 1.05110 -0.32650 0.54420 1.000 0.0790 c R . .
H22 H Uiso 1.02530 -0.09510 0.61370 1.000 0.0410 c R . .
H24A H Uiso 0.78610 0.18250 0.59630 1.000 0.0720 c R . .
H24B H Uiso 0.93160 0.11460 0.60930 1.000 0.0720 c R . .
H24C H Uiso 0.86340 0.11240 0.71560 1.000 0.0720 c R . .
H27A H Uiso 0.61830 -0.17070 0.77590 1.000 0.0870 c R . .
H27B H Uiso 0.64040 -0.24640 0.69250 1.000 0.0870 c R . .
H27C H Uiso 0.56010 -0.09640 0.65020 1.000 0.0870 c R . .
H28 H Uiso 0.84510 -0.31670 0.66390 1.000 0.0430 c R . .
H30 H Uiso 0.54950 0.14340 0.53750 1.000 0.0300 c R . .
H34A H Uiso 0.59040 0.39210 0.49080 1.000 0.0530 c R . .
H34B H Uiso 0.57210 0.46760 0.36200 1.000 0.0530 c R . .
H34C H Uiso 0.60380 0.31920 0.40610 1.000 0.0530 c R . .
H35 H Uiso 0.37940 0.56330 0.26200 1.000 0.0460 c R . .
H37A H Uiso 0.10820 0.62600 0.17080 1.000 0.1020 c R . .
H37B H Uiso 0.18320 0.70870 0.16790 1.000 0.1020 c R . .
H37C H Uiso 0.06960 0.72380 0.23540 1.000 0.1020 c R . .
H38 H Uiso 0.09180 0.52420 0.39620 1.000 0.0480 c R . .
H40A H Uiso 0.24720 0.24790 0.61280 1.000 0.0710 c R . .
H40B H Uiso 0.11450 0.35850 0.56210 1.000 0.0710 c R . .
H40C H Uiso 0.19810 0.37060 0.64820 1.000 0.0710 c R . .

loop_
_atom_type_symbol
_atom_type_description
_atom_type_scat_dispersion_real
_atom_type_scat_dispersion_imag
_atom_type_scat_source
C C 0.0033 0.0016 ' International Tables Vol C Tables 4.2.6.8 and 6.1.1.4'
H H 0.0000 0.0000 ' International Tables Vol C Tables 4.2.6.8 and 6.1.1.4'
N N 0.0061 0.0033 ' International Tables Vol C Tables 4.2.6.8 and 6.1.1.4'
O O 0.0106 0.0060 ' International Tables Vol C Tables 4.2.6.8 and 6.1.1.4'
Pt Pt -1.7033 8.3905 ' International Tables Vol C Tables 4.2.6.8 and 6.1.1.4'

loop_
_geom_angle_atom_site_label_1
_geom_angle_atom_site_label_2
_geom_angle_atom_site_label_3
_geom_angle
_geom_angle_site_symmetry_1
_geom_angle_site_symmetry_2
_geom_angle_site_symmetry_3
_geom_angle_publ_flag
O1 Pt1 O2 89.68(9) . . . yes
O1 Pt1 C1 97.77(12) . . . yes
O1 Pt1 C9 176.69(13) . . . yes
O2 Pt1 C1 172.38(12) . . . yes
O2 Pt1 C9 92.62(10) . . . yes
C1 Pt1 C9 79.87(13) . . . yes
Pt1 O1 C29 125.4(2) . . . yes
Pt1 O2 C31 126.0(2) . . . yes
C1 N1 C7 110.5(3) . . . yes
C1 N1 C8 114.8(3) . . . yes
C7 N1 C8 134.6(3) . . . yes
C1 N2 C2 109.9(3) . . . yes
C1 N2 C14 126.4(2) . . . yes
C2 N2 C14 123.7(3) . . . yes
Pt1 C1 N1 117.8(2) . . . yes
Pt1 C1 N2 135.5(2) . . . yes
N1 C1 N2 106.7(2) . . . yes
N2 C2 C3 130.2(3) . . . yes
N2 C2 C7 107.1(2) . . . yes
C3 C2 C7 122.7(3) . . . no
C2 C3 C4 116.3(3) . . . no
C3 C4 C5 121.3(4) . . . no
C4 C5 C6 122.3(4) . . . no
C5 C6 C7 117.1(3) . . . no
N1 C7 C2 105.8(2) . . . yes
N1 C7 C6 133.9(3) . . . yes
C2 C7 C6 120.3(3) . . . no
N1 C8 C9 111.2(3) . . . yes
N1 C8 C13 125.0(3) . . . yes
C9 C8 C13 123.8(3) . . . no
Pt1 C9 C8 116.2(3) . . . yes
Pt1 C9 C10 127.4(2) . . . yes
C8 C9 C10 116.4(3) . . . no
C9 C10 C11 121.0(3) . . . no
C10 C11 C12 120.5(3) . . . no
C11 C12 C13 120.6(3) . . . no
C8 C13 C12 117.7(3) . . . no
N2 C14 C15 119.8(3) . . . yes
N2 C14 C19 118.8(3) . . . yes
C15 C14 C19 121.4(3) . . . no
C14 C15 C16 119.3(4) . . . no
C15 C16 C17 120.3(4) . . . no
C16 C17 C18 119.9(4) . . . no
C17 C18 C19 120.0(4) . . . no
C14 C19 C18 119.1(4) . . . no
C20 C21 C22 121.2(4) . . . no
C20 C21 C28 120.8(4) . . . no
C22 C21 C28 118.1(3) . . . no
C21 C22 C23 121.8(4) . . . no
C22 C23 C24 120.2(4) . . . no
C22 C23 C25 119.0(3) . . . no
C24 C23 C25 120.9(3) . . . no
C23 C25 C26 120.2(3) . . . no
C23 C25 C29 117.9(3) . . . no
C26 C25 C29 121.8(3) . . . no
C25 C26 C27 120.5(4) . . . no
C25 C26 C28 118.7(4) . . . no
C27 C26 C28 120.8(4) . . . no
C21 C28 C26 122.3(3) . . . no
O1 C29 C25 114.5(3) . . . yes
O1 C29 C30 126.3(3) . . . yes
C25 C29 C30 119.1(3) . . . no
C29 C30 C31 125.8(3) . . . no
O2 C31 C30 126.5(3) . . . yes
O2 C31 C32 113.8(3) . . . yes
C30 C31 C32 119.7(3) . . . no
C31 C32 C33 120.5(3) . . . no
C31 C32 C39 118.9(3) . . . no
C33 C32 C39 120.5(3) . . . no
C32 C33 C34 121.9(3) . . . no
C32 C33 C35 118.5(4) . . . no
C34 C33 C35 119.5(3) . . . no
C33 C35 C36 122.5(4) . . . no
C35 C36 C37 121.2(4) . . . no
C35 C36 C38 118.1(4) . . . no
C37 C36 C38 120.7(4) . . . no
C36 C38 C39 122.5(4) . . . no
C32 C39 C38 118.0(3) . . . no
C32 C39 C40 121.1(3) . . . no
C38 C39 C40 120.9(3) . . . no
C2 C3 H3 122.00 . . . no
C4 C3 H3 122.00 . . . no
C3 C4 H4 119.00 . . . no
C5 C4 H4 119.00 . . . no
C4 C5 H5 119.00 . . . no
C6 C5 H5 119.00 . . . no
C5 C6 H6 121.00 . . . no
C7 C6 H6 121.00 . . . no
C9 C10 H10 120.00 . . . no
C11 C10 H10 119.00 . . . no
C10 C11 H11 120.00 . . . no
C12 C11 H11 120.00 . . . no
C11 C12 H12 120.00 . . . no
C13 C12 H12 120.00 . . . no
C8 C13 H13 121.00 . . . no
C12 C13 H13 121.00 . . . no
C14 C15 H15 120.00 . . . no
C16 C15 H15 120.00 . . . no
C15 C16 H16 120.00 . . . no
C17 C16 H16 120.00 . . . no
C16 C17 H17 120.00 . . . no
C18 C17 H17 120.00 . . . no
C17 C18 H18 120.00 . . . no
C19 C18 H18 120.00 . . . no
C14 C19 H19 120.00 . . . no
C18 C19 H19 120.00 . . . no
C21 C20 H20A 109.00 . . . no
C21 C20 H20B 109.00 . . . no
C21 C20 H20C 109.00 . . . no
H20A C20 H20B 109.00 . . . no
H20A C20 H20C 109.00 . . . no
H20B C20 H20C 109.00 . . . no
C21 C22 H22 119.00 . . . no
C23 C22 H22 119.00 . . . no
C23 C24 H24A 109.00 . . . no
C23 C24 H24B 109.00 . . . no
C23 C24 H24C 110.00 . . . no
H24A C24 H24B 109.00 . . . no
H24A C24 H24C 109.00 . . . no
H24B C24 H24C 109.00 . . . no
C26 C27 H27A 110.00 . . . no
C26 C27 H27B 110.00 . . . no
C26 C27 H27C 109.00 . . . no
H27A C27 H27B 109.00 . . . no
H27A C27 H27C 109.00 . . . no
H27B C27 H27C 109.00 . . . no
C21 C28 H28 119.00 . . . no
C26 C28 H28 119.00 . . . no
C29 C30 H30 117.00 . . . no
C31 C30 H30 117.00 . . . no
C33 C34 H34A 109.00 . . . no
C33 C34 H34B 110.00 . . . no
C33 C34 H34C 110.00 . . . no
H34A C34 H34B 109.00 . . . no
H34A C34 H34C 109.00 . . . no
H34B C34 H34C 110.00 . . . no
C33 C35 H35 119.00 . . . no
C36 C35 H35 119.00 . . . no
C36 C37 H37A 109.00 . . . no
C36 C37 H37B 109.00 . . . no
C36 C37 H37C 109.00 . . . no
H37A C37 H37B 109.00 . . . no
H37A C37 H37C 109.00 . . . no
H37B C37 H37C 110.00 . . . no
C36 C38 H38 119.00 . . . no
C39 C38 H38 119.00 . . . no
C39 C40 H40A 109.00 . . . no
C39 C40 H40B 109.00 . . . no
C39 C40 H40C 109.00 . . . no
H40A C40 H40B 109.00 . . . no
H40A C40 H40C 110.00 . . . no
H40B C40 H40C 109.00 . . . no

loop_
_geom_bond_atom_site_label_1
_geom_bond_atom_site_label_2
_geom_bond_distance
_geom_bond_site_symmetry_1
_geom_bond_site_symmetry_2
_geom_bond_publ_flag
Pt1 O1 2.074(2) . . yes
Pt1 O2 2.041(2) . . yes
Pt1 C1 1.923(3) . . yes
Pt1 C9 1.985(3) . . yes
O1 C29 1.272(4) . . yes
O2 C31 1.283(4) . . yes
N1 C1 1.369(4) . . yes
N1 C7 1.399(4) . . yes
N1 C8 1.425(4) . . yes
N2 C1 1.354(4) . . yes
N2 C2 1.403(4) . . yes
N2 C14 1.447(4) . . yes
C2 C3 1.383(5) . . no
C2 C7 1.391(5) . . no
C3 C4 1.387(5) . . no
C4 C5 1.388(7) . . no
C5 C6 1.373(5) . . no
C6 C7 1.394(5) . . no
C8 C9 1.406(5) . . no
C8 C13 1.377(5) . . no
C9 C10 1.390(5) . . no
C10 C11 1.390(5) . . no
C11 C12 1.379(5) . . no
C12 C13 1.392(5) . . no
C14 C15 1.360(5) . . no
C14 C19 1.373(5) . . no
C15 C16 1.380(6) . . no
C16 C17 1.376(7) . . no
C17 C18 1.370(7) . . no
C18 C19 1.385(6) . . no
C20 C21 1.511(6) . . no
C21 C22 1.382(5) . . no
C21 C28 1.377(6) . . no
C22 C23 1.391(5) . . no
C23 C24 1.505(6) . . no
C23 C25 1.393(5) . . no
C25 C26 1.396(5) . . no
C25 C29 1.498(5) . . no
C26 C27 1.506(6) . . no
C26 C28 1.386(5) . . no
C29 C30 1.402(5) . . no
C30 C31 1.388(5) . . no
C31 C32 1.497(5) . . no
C32 C33 1.402(5) . . no
C32 C39 1.401(6) . . no
C33 C34 1.504(6) . . no
C33 C35 1.386(5) . . no
C35 C36 1.373(7) . . no
C36 C37 1.521(6) . . no
C36 C38 1.376(6) . . no
C38 C39 1.397(5) . . no
C39 C40 1.504(5) . . no
C3 H3 0.9500 . . no
C4 H4 0.9500 . . no
C5 H5 0.9500 . . no
C6 H6 0.9500 . . no
C10 H10 0.9500 . . no
C11 H11 0.9500 . . no
C12 H12 0.9500 . . no
C13 H13 0.9500 . . no
C15 H15 0.9500 . . no
C16 H16 0.9500 . . no
C17 H17 0.9500 . . no
C18 H18 0.9500 . . no
C19 H19 0.9500 . . no
C20 H20A 0.9800 . . no
C20 H20B 0.9800 . . no
C20 H20C 0.9800 . . no
C22 H22 0.9500 . . no
C24 H24A 0.9800 . . no
C24 H24B 0.9800 . . no
C24 H24C 0.9800 . . no
C27 H27A 0.9800 . . no
C27 H27B 0.9800 . . no
C27 H27C 0.9800 . . no
C28 H28 0.9500 . . no
C30 H30 0.9500 . . no
C34 H34A 0.9800 . . no
C34 H34B 0.9800 . . no
C34 H34C 0.9800 . . no
C35 H35 0.9500 . . no
C37 H37A 0.9800 . . no
C37 H37B 0.9800 . . no
C37 H37C 0.9800 . . no
C38 H38 0.9500 . . no
C40 H40A 0.9800 . . no
C40 H40B 0.9800 . . no
C40 H40C 0.9800 . . no

loop_
_geom_hbond_atom_site_label_D
_geom_hbond_atom_site_label_H
_geom_hbond_atom_site_label_A
_geom_hbond_distance_DH
_geom_hbond_distance_HA
_geom_hbond_distance_DA
_geom_hbond_angle_DHA
_geom_hbond_site_symmetry_A
_geom_hbond_publ_flag
C10 H10 O2 0.9500 2.5500 3.068(4) 114.00 . yes
C34 H34B O2 0.9800 2.5500 3.396(4) 145.00 2_666 yes

loop_
_geom_torsion_atom_site_label_1
_geom_torsion_atom_site_label_2
_geom_torsion_atom_site_label_3
_geom_torsion_atom_site_label_4
_geom_torsion
_geom_torsion_site_symmetry_1
_geom_torsion_site_symmetry_2
_geom_torsion_site_symmetry_3
_geom_torsion_site_symmetry_4
_geom_torsion_publ_flag
O2 Pt1 O1 C29 1.2(3) . . . . no
C1 Pt1 O1 C29 -177.2(3) . . . . no
O1 Pt1 O2 C31 -0.6(3) . . . . no
C9 Pt1 O2 C31 177.0(3) . . . . no
O1 Pt1 C1 N1 174.7(3) . . . . no
C9 Pt1 C1 N1 -3.0(3) . . . . no
O1 Pt1 C1 N2 -4.8(4) . . . . no
C9 Pt1 C1 N2 177.5(4) . . . . no
C1 Pt1 C9 C8 2.6(3) . . . . no
O2 Pt1 C9 C10 2.4(4) . . . . no
C1 Pt1 C9 C10 -179.0(4) . . . . no
O2 Pt1 C9 C8 -176.0(3) . . . . no
Pt1 O1 C29 C25 171.1(2) . . . . no
Pt1 O1 C29 C30 -4.7(5) . . . . no
Pt1 O2 C31 C32 -174.2(2) . . . . no
Pt1 O2 C31 C30 3.5(5) . . . . no
C8 N1 C7 C6 -3.5(7) . . . . no
C8 N1 C1 N2 -177.5(3) . . . . no
C1 N1 C7 C6 180.0(4) . . . . no
C1 N1 C8 C9 -0.6(4) . . . . no
C7 N1 C1 N2 -0.2(4) . . . . no
C7 N1 C8 C9 -177.0(3) . . . . no
C8 N1 C7 C2 176.1(4) . . . . no
C1 N1 C8 C13 179.6(4) . . . . no
C8 N1 C1 Pt1 2.8(4) . . . . no
C1 N1 C7 C2 -0.4(4) . . . . no
C7 N1 C8 C13 3.2(6) . . . . no
C7 N1 C1 Pt1 -179.9(2) . . . . no
C2 N2 C1 Pt1 -179.7(3) . . . . no
C14 N2 C1 Pt1 0.1(6) . . . . no
C14 N2 C2 C7 179.1(3) . . . . no
C14 N2 C2 C3 -2.0(6) . . . . no
C2 N2 C14 C19 -92.1(4) . . . . no
C1 N2 C2 C7 -1.1(4) . . . . no
C2 N2 C14 C15 87.6(4) . . . . no
C1 N2 C14 C19 88.1(4) . . . . no
C1 N2 C14 C15 -92.1(4) . . . . no
C14 N2 C1 N1 -179.4(3) . . . . no
C1 N2 C2 C3 177.8(4) . . . . no
C2 N2 C1 N1 0.8(4) . . . . no
N2 C2 C3 C4 -178.9(4) . . . . no
N2 C2 C7 C6 -179.4(3) . . . . no
C7 C2 C3 C4 -0.1(6) . . . . no
N2 C2 C7 N1 0.9(4) . . . . no
C3 C2 C7 N1 -178.1(3) . . . . no
C3 C2 C7 C6 1.5(6) . . . . no
C2 C3 C4 C5 -1.2(6) . . . . no
C3 C4 C5 C6 1.1(6) . . . . no
C4 C5 C6 C7 0.4(6) . . . . no
C5 C6 C7 N1 177.9(4) . . . . no
C5 C6 C7 C2 -1.7(6) . . . . no
C9 C8 C13 C12 0.3(6) . . . . no
N1 C8 C13 C12 -179.9(3) . . . . no
N1 C8 C9 C10 179.6(3) . . . . no
C13 C8 C9 C10 -0.6(6) . . . . no
N1 C8 C9 Pt1 -1.9(4) . . . . no
C13 C8 C9 Pt1 178.0(3) . . . . no
Pt1 C9 C10 C11 -178.0(3) . . . . no
C8 C9 C10 C11 0.4(6) . . . . no
C9 C10 C11 C12 0.2(6) . . . . no
C10 C11 C12 C13 -0.5(6) . . . . no
C11 C12 C13 C8 0.3(6) . . . . no
N2 C14 C19 C18 179.8(3) . . . . no
C19 C14 C15 C16 -0.3(5) . . . . no
C15 C14 C19 C18 0.1(5) . . . . no
N2 C14 C15 C16 -180.0(3) . . . . no
C14 C15 C16 C17 0.1(6) . . . . no
C15 C16 C17 C18 0.2(6) . . . . no
C16 C17 C18 C19 -0.4(6) . . . . no
C17 C18 C19 C14 0.3(6) . . . . no
C28 C21 C22 C23 0.1(6) . . . . no
C20 C21 C28 C26 -179.4(3) . . . . no
C20 C21 C22 C23 -180.0(3) . . . . no
C22 C21 C28 C26 0.5(6) . . . . no
C21 C22 C23 C25 -0.5(5) . . . . no
C21 C22 C23 C24 178.1(3) . . . . no
C22 C23 C25 C29 177.5(3) . . . . no
C24 C23 C25 C26 -178.4(3) . . . . no
C24 C23 C25 C29 -1.0(5) . . . . no
C22 C23 C25 C26 0.1(5) . . . . no
C23 C25 C26 C27 178.7(3) . . . . no
C23 C25 C29 C30 95.6(4) . . . . no
C26 C25 C29 O1 96.9(4) . . . . no
C26 C25 C29 C30 -87.1(4) . . . . no
C23 C25 C29 O1 -80.5(4) . . . . no
C23 C25 C26 C28 0.5(5) . . . . no
C29 C25 C26 C28 -176.8(3) . . . . no
C29 C25 C26 C27 1.4(5) . . . . no
C27 C26 C28 C21 -179.1(4) . . . . no
C25 C26 C28 C21 -0.8(5) . . . . no
O1 C29 C30 C31 7.7(6) . . . . no
C25 C29 C30 C31 -167.8(4) . . . . no
C29 C30 C31 C32 170.5(4) . . . . no
C29 C30 C31 O2 -7.1(6) . . . . no
O2 C31 C32 C33 113.6(4) . . . . no
O2 C31 C32 C39 -61.8(5) . . . . no
C30 C31 C32 C33 -64.3(5) . . . . no
C30 C31 C32 C39 120.4(4) . . . . no
C31 C32 C33 C34 1.2(5) . . . . no
C31 C32 C33 C35 -175.3(3) . . . . no
C39 C32 C33 C34 176.5(3) . . . . no
C39 C32 C33 C35 0.0(5) . . . . no
C31 C32 C39 C38 175.3(3) . . . . no
C31 C32 C39 C40 -5.6(5) . . . . no
C33 C32 C39 C38 -0.1(5) . . . . no
C33 C32 C39 C40 179.0(3) . . . . no
C32 C33 C35 C36 0.4(5) . . . . no
C34 C33 C35 C36 -176.2(3) . . . . no
C33 C35 C36 C37 179.7(4) . . . . no
C33 C35 C36 C38 -0.6(6) . . . . no
C35 C36 C38 C39 0.4(6) . . . . no
C37 C36 C38 C39 -179.9(4) . . . . no
C36 C38 C39 C32 -0.1(6) . . . . no
C36 C38 C39 C40 -179.2(4) . . . . no
